data_7218975
loop_
_publ_author_name
'Sarkar, Sounak'
'Pavan, Mysore S.'
'Guru Row, T. N.'

_publ_section_title
;
 Experimental validation of 'pnicogen bonding' in nitrogen by charge
 density analysis.
;
_journal_issue 4
_journal_name_full 'Physical chemistry chemical physics : PCCP'
_journal_page_first 2330
_journal_page_last 2334
_journal_paper_doi 10.1039/c4cp04690k
_journal_volume 17
_journal_year 2015
_chemical_formula_moiety 'C5 H5 N3 O2, C2 H3 Cl O2'
_chemical_formula_sum 'C7 H8 Cl N3 O4'
_chemical_formula_weight 233.61
_chemical_name_common '2-amino-5-nitropyridine:chloroacetic acid'
_chemical_name_systematic '2-amino-5-nitropyridine:chloroacetic acid'
_space_group_IT_number 9
_symmetry_cell_setting monoclinic
_symmetry_space_group_name_Hall 'C -2yc'
_symmetry_space_group_name_H-M 'C 1 c 1'
_audit_conform_dict_location ftp://ftp.iucr.org/pub/cif_core.dic
_audit_conform_dict_name cif_core.dic
_audit_conform_dict_version 2.3
_audit_creation_date '12-Aug-08 T19:15:09-00:00'
_audit_creation_method 'XD routine XDCIF'
_audit_update_record
;
2014-08-12 deposited with the CCDC.
2014-11-28 downloaded from the CCDC.
;
_cell_angle_alpha 90
_cell_angle_beta 104.264(2)
_cell_angle_gamma 90
_cell_formula_units_Z 4
_cell_length_a 4.81980(10)
_cell_length_b 21.7824(3)
_cell_length_c 9.3616(2)
_cell_measurement_temperature 100(2)
_cell_volume 952.54(3)
_computing_cell_refinement
;
CrysAlisPro, Agilent Technologies,
Version 1.171.36.20 (release 27-06-2012 CrysAlis171 .NET)
(compiled Jul 11 2012,15:38:31)
;
_computing_data_collection
;
CrysAlisPro, Agilent Technologies,
Version 1.171.36.20 (release 27-06-2012 CrysAlis171 .NET)
(compiled Jul 11 2012,15:38:31)
;
_computing_data_reduction
;
CrysAlisPro, Agilent Technologies,
Version 1.171.36.20 (release 27-06-2012 CrysAlis171 .NET)
(compiled Jul 11 2012,15:38:31)
;
_computing_molecular_graphics 'Volkov et al, (2006)'
_computing_publication_material 'Volkov et al, (2006)'
_computing_structure_refinement 'Volkov et al, (2006)'
_computing_structure_solution 'SHELXS-97 (Sheldrick, 2008)'
_diffrn_ambient_temperature 100(2)
_diffrn_detector_area_resol_mean 8.0419
_diffrn_measured_fraction_theta_full 0.997
_diffrn_measured_fraction_theta_max 0.997
_diffrn_measurement_device_type 'Xcalibur, Eos, Nova'
_diffrn_measurement_method '\w scans'
_diffrn_radiation_monochromator mirror
_diffrn_radiation_source 'Mova (Mo) X-ray Source'
_diffrn_radiation_type MoK\a
_diffrn_radiation_wavelength 0.71073
_diffrn_reflns_av_R_equivalents 0.0000
_diffrn_reflns_av_sigmaI/netI 0.0450
_diffrn_reflns_limit_h_max 10
_diffrn_reflns_limit_h_min -10
_diffrn_reflns_limit_k_max 46
_diffrn_reflns_limit_k_min 0
_diffrn_reflns_limit_l_max 20
_diffrn_reflns_limit_l_min -18
_diffrn_reflns_number 9688
_diffrn_reflns_theta_full 50.14
_diffrn_reflns_theta_max 50.14
_diffrn_reflns_theta_min 2.92
_exptl_absorpt_coefficient_mu 0.400
_exptl_absorpt_correction_T_max 1.678
_exptl_absorpt_correction_T_min 0.883
_exptl_absorpt_correction_type gaussian
_exptl_absorpt_process_details
;
CrysAlisPro, Agilent Technologies,
Version 1.171.36.20 (release 27-06-2012 CrysAlis171 .NET)
(compiled Jul 11 2012,15:38:31)
Numerical absorption correction based on gaussian integration over
a multifaceted crystal model
;
_exptl_crystal_colour 'pale yellow'
_exptl_crystal_density_diffrn 1.629
_exptl_crystal_density_method 'not measured'
_exptl_crystal_description ' block'
_exptl_crystal_F_000 480
_exptl_crystal_recrystallization_method 'Re-crystallisation from solvent: Methanol'
_exptl_crystal_size_max 0.42
_exptl_crystal_size_mid 0.18
_exptl_crystal_size_min 0.11
_refine_ls_abs_structure_details 'Flack H D (1983), Acta Cryst. A39, 876-881'
_refine_ls_abs_structure_Flack 0.027(19)
_refine_ls_extinction_method none
_refine_ls_goodness_of_fit_ref 0.928
_refine_ls_matrix_type full
_refine_ls_number_parameters 446
_refine_ls_number_reflns 8542
_refine_ls_number_restraints 0
_refine_ls_R_factor_all 0.035
_refine_ls_R_factor_gt 0.025
_refine_ls_shift/su_max 0
_refine_ls_structure_factor_coef Fsqd
_refine_ls_weighting_details
;
        calc w2 = 1/[s^2^(Fo^2^)]
;
_refine_ls_weighting_scheme calc
_refine_ls_wR_factor_ref 0.045
_reflns_number_gt 8542
_reflns_number_total 9688
_reflns_threshold_expression >2sigma(I)
_cod_data_source_file c4cp04690k2.cif
_cod_data_source_block xd
_cod_depositor_comments
;
The following automatic conversions were performed:

'_symmetry_cell_setting' value 'Monoclinic' changed to 'monoclinic'
according to
/usr/data/users/saulius/crontab/automatic-downloads/rss-feeds/RSC/lib/dictionaries/cif_core.dic
dictionary named 'cif_core.dic' version 2.4.2 from 2011-04-26.

Automatic conversion script
Id: cif_fix_values 2935 2014-11-11 08:27:57Z andrius 

 Adding full bibliography for 7218975.cif.
;
_cod_original_sg_symbol_H-M 'C c'
_cod_database_code 7218975

loop_
_space_group_symop_id
_space_group_symop_operation_xyz
1 +X,+Y,+Z
2 +X,-Y,1/2+Z
3 1/2+X,1/2+Y,+Z
4 1/2+X,1/2-Y,1/2+Z

loop_
_atom_local_axes_atom_label
_atom_local_axes_atom0
_atom_local_axes_ax1
_atom_local_axes_atom1
_atom_local_axes_atom2
_atom_local_axes_ax2
CL(1) C(1) Z CL(1) H(1A) Y
O(1) H(1O) Z O(1) C(2) Y
O(2) C(2) Z O(2) H(2A) Y
O(3) N(1) Z O(3) O(4) Y
O(4) N(1) Z O(4) O(3) Y
N(1) O(3) Z N(1) O(4) Y
N(2) H(2A) Z N(2) H(2B) Y
N(3) C(7) Z N(3) C(3) Y
C(1) H(1A) Z C(1) H(1B) Y
C(2) O(2) Z C(2) O(1) Y
C(3) N(2) Z C(3) N(3) Y
C(4) H(4) Z C(4) C(5) Y
C(5) H(5) Z C(5) C(4) Y
C(6) C(7) Z C(6) C(5) Y
C(7) H(7) Z C(7) N(3) Y
H(1O) O(1) Z H(1O) C(2) Y
H(2A) N(2) Z H(2A) H(2B) Y
H(2B) N(2) Z H(2B) H(2A) Y
H(1A) C(1) Z H(1A) H(1B) Y
H(1B) C(1) Z H(1B) H(1A) Y
H(4) C(4) Z H(4) C(5) Y
H(5) C(5) Z H(5) C(4) Y
H(7) C(7) Z H(7) N(3) Y

loop_
_atom_rho_multipole_atom_label
_atom_rho_multipole_coeff_Pv
_atom_rho_multipole_coeff_P00
_atom_rho_multipole_coeff_P11
_atom_rho_multipole_coeff_P1-1
_atom_rho_multipole_coeff_P10
_atom_rho_multipole_coeff_P20
_atom_rho_multipole_coeff_P21
_atom_rho_multipole_coeff_P2-1
_atom_rho_multipole_coeff_P22
_atom_rho_multipole_coeff_P2-2
_atom_rho_multipole_coeff_P30
_atom_rho_multipole_coeff_P31
_atom_rho_multipole_coeff_P3-1
_atom_rho_multipole_coeff_P32
_atom_rho_multipole_coeff_P3-2
_atom_rho_multipole_coeff_P33
_atom_rho_multipole_coeff_P3-3
_atom_rho_multipole_coeff_P40
_atom_rho_multipole_coeff_P41
_atom_rho_multipole_coeff_P4-1
_atom_rho_multipole_coeff_P42
_atom_rho_multipole_coeff_P4-2
_atom_rho_multipole_coeff_P43
_atom_rho_multipole_coeff_P4-3
_atom_rho_multipole_coeff_P44
_atom_rho_multipole_coeff_P4-4
_atom_rho_multipole_kappa
_atom_rho_multipole_kappa_prime0
_atom_rho_multipole_kappa_prime1
_atom_rho_multipole_kappa_prime2
_atom_rho_multipole_kappa_prime3
_atom_rho_multipole_kappa_prime4
_atom_rho_multipole_radial_slater_n0
_atom_rho_multipole_radial_slater_zeta0
_atom_rho_multipole_radial_slater_n1
_atom_rho_multipole_radial_slater_zeta1
_atom_rho_multipole_radial_slater_n2
_atom_rho_multipole_radial_slater_zeta2
_atom_rho_multipole_radial_slater_n3
_atom_rho_multipole_radial_slater_zeta3
_atom_rho_multipole_radial_slater_n4
_atom_rho_multipole_radial_slater_zeta4
CL(1) 7.27(6) 0 -0.04(4) -0.01(5) -0.06(3) -0.101(19) -0.162(15) 0.005(19) -0.006(17) 0.025(19) 0.06(6) -0.07(4) -0.07(4) -0.03(5) 0.21(7) -0.15(5) -0.05(5) 0.032(15) 0.010(15) 0.016(15) 0.007(14) 0.002(15) 0.004(14) 0.000(15) -0.039(15) 0.028(14) 1.007082 1.03725 1.03725 1.03725 1.03725 1.03725 4 4.2587714285714 4 4.2587714285714 4 4.2587714285714 4 4.2587714285714 4 4.2587714285714
O(1) 6.08(3) 0 0.01(2) -0.041(15) -0.03(2) 0.058(16) -0.017(14) 0.040(13) -0.036(15) -0.038(14) 0.02(2) -0.03(2) -0.010(15) 0.025(18) 0.038(15) -0.037(15) -0.015(17) 0 0 0 0 0 0 0 0 0 0.995606 0.993382 0.993382 0.993382 0.993382 0.993382 2 4.466 2 4.466 2 4.466 3 4.466 4 4.466
O(2) 6.22(3) 0 -0.02(2) 0.03(2) -0.059(17) 0.020(17) 0.015(16) 0.017(15) -0.037(17) -0.080(17) -0.004(19) 0.00(2) 0.004(15) -0.026(17) 0.037(19) 0.01(2) 0.02(2) 0 0 0 0 0 0 0 0 0 0.98725 0.94821 0.94821 0.94821 0.94821 0.94821 2 4.466 2 4.466 2 4.466 3 4.466 4 4.466
O(3) 6.26(3) 0 0.04(2) -0.05(2) -0.05(2) -0.102(18) -0.038(17) 0.009(16) -0.111(16) 0.011(16) 0.06(2) -0.03(2) 0.013(18) 0.00(2) -0.025(19) 0.01(2) 0.011(18) 0 0 0 0 0 0 0 0 0 0.987377 0.931147 0.931147 0.931147 0.931147 0.931147 2 4.466 2 4.466 2 4.466 3 4.466 4 4.466
O(4) 6.17(3) 0 -0.03(2) -0.051(19) -0.07(2) -0.115(19) 0.018(15) -0.026(16) -0.107(16) -0.030(17) 0.08(2) 0.02(2) 0.019(17) 0.022(13) 0.01(2) -0.015(14) 0.05(2) 0 0 0 0 0 0 0 0 0 0.995205 0.950571 0.950571 0.950571 0.950571 0.950571 2 4.466 2 4.466 2 4.466 3 4.466 4 4.466
N(1) 4.94(4) 0 -0.05(2) -0.053(19) -0.017(19) 0.118(17) -0.032(16) -0.058(17) -0.133(16) -0.053(14) 0.18(2) 0.02(2) -0.02(2) 0.15(2) -0.018(19) 0.001(19) 0.030(19) 0 0 0 0 0 0 0 0 0 0.999259 0.976645 0.976645 0.976645 0.976645 0.976645 2 3.83936 2 3.83936 2 3.83936 3 3.83936 4 3.83936
N(2) 5.04(6) 0 -0.06(2) 0.04(2) 0.01(2) 0.02(2) 0.028(17) 0.001(18) -0.014(19) 0.034(18) 0.20(2) 0.02(2) 0.053(19) 0.14(2) 0.02(2) 0.04(2) -0.05(2) 0 0 0 0 0 0 0 0 0 1.003127 0.978904 0.978904 0.978904 0.978904 0.978904 2 3.83936 2 3.83936 2 3.83936 3 3.83936 4 3.83936
N(3) 5.10(4) 0 -0.02(2) -0.11(2) -0.054(18) 0.040(15) -0.039(14) 0.010(14) -0.099(15) 0.012(14) 0.14(2) -0.010(17) 0.031(17) 0.11(2) -0.01(2) -0.011(19) 0.027(19) 0 0 0 0 0 0 0 0 0 0.998587 0.974582 0.974582 0.974582 0.974582 0.974582 2 3.83936 2 3.83936 2 3.83936 3 3.83936 4 3.83936
C(1) 3.99(7) 0 0.01(2) 0.07(3) 0.01(3) 0.08(2) 0.042(19) -0.001(19) -0.10(2) 0.035(18) 0.21(3) -0.02(3) -0.04(2) 0.00(3) 0.00(2) 0.02(2) -0.18(2) 0 0 0 0 0 0 0 0 0 1.003392 0.981889 0.981889 0.981889 0.981889 0.981889 2 3.1762 2 3.1762 2 3.1762 3 3.1762 4 3.1762
C(2) 4.14(5) 0 -0.04(3) 0.04(2) 0.04(2) 0.23(2) -0.006(18) 0.011(19) -0.227(18) -0.046(18) 0.34(3) -0.06(2) 0.04(3) 0.28(2) 0.02(2) -0.01(3) 0.00(3) 0 0 0 0 0 0 0 0 0 0.990139 0.982941 0.982941 0.982941 0.982941 0.982941 2 3.1762 2 3.1762 2 3.1762 3 3.1762 4 3.1762
C(3) 4.14(6) 0 -0.04(2) -0.04(2) -0.01(2) 0.102(19) 0.039(18) 0.024(19) -0.207(18) 0.030(18) 0.27(3) 0.00(2) -0.02(2) 0.17(3) -0.01(2) 0.01(3) 0.00(3) 0 0 0 0 0 0 0 0 0 1.001495 1.000422 1.000422 1.000422 1.000422 1.000422 2 3.1762 2 3.1762 2 3.1762 3 3.1762 4 3.1762
C(4) 3.91(7) 0 0.02(2) 0.01(3) -0.02(3) 0.06(2) -0.044(19) -0.03(2) -0.09(2) 0.015(19) 0.23(3) -0.06(2) -0.08(3) 0.12(3) 0.00(2) 0.01(3) 0.01(3) 0 0 0 0 0 0 0 0 0 1.012633 0.980178 0.980178 0.980178 0.980178 0.980178 2 3.1762 2 3.1762 2 3.1762 3 3.1762 4 3.1762
C(5) 4.16(7) 0 -0.04(2) 0.07(2) -0.01(3) 0.09(2) -0.032(17) -0.026(18) -0.184(19) 0.042(18) 0.22(3) 0.04(2) 0.01(2) 0.10(2) 0.02(3) -0.012(18) -0.01(3) 0 0 0 0 0 0 0 0 0 1.008703 1.004677 1.004677 1.004677 1.004677 1.004677 2 3.1762 2 3.1762 2 3.1762 3 3.1762 4 3.1762
C(6) 4.37(5) 0 0.05(2) 0.05(2) 0.04(3) 0.046(19) -0.015(16) -0.093(17) -0.090(17) -0.036(17) 0.26(3) -0.03(2) -0.04(2) 0.15(2) 0.01(3) 0.027(18) -0.04(3) 0 0 0 0 0 0 0 0 0 0.993491 1.008434 1.008434 1.008434 1.008434 1.008434 2 3.1762 2 3.1762 2 3.1762 3 3.1762 4 3.1762
C(7) 3.87(6) 0 0.04(2) 0.03(2) -0.02(3) 0.14(2) 0.012(17) 0.021(18) -0.141(19) -0.009(17) 0.20(3) -0.02(2) 0.03(2) 0.16(3) -0.03(2) -0.01(2) -0.02(2) 0 0 0 0 0 0 0 0 0 1.0157 0.991505 0.991505 0.991505 0.991505 0.991505 2 3.1762 2 3.1762 2 3.1762 3 3.1762 4 3.1762
H(1O) 0.51(3) 0 0 0 0.04(3) 0.17(4) 0 0 0 0 0 0 0 0 0 0 0 0 0 0 0 0 0 0 0 0 1.2 1.2 1.2 1.2 1.2 1.2 0 2 1 2 2 2 3 2 4 2
H(2A) 0.84(3) 0 0 0 0.16(3) 0.06(4) 0 0 0 0 0 0 0 0 0 0 0 0 0 0 0 0 0 0 0 0 1.2 1.2 1.2 1.2 1.2 1.2 0 2 1 2 2 2 3 2 4 2
H(2B) 0.74(3) 0 0 0 0.13(3) 0.01(4) 0 0 0 0 0 0 0 0 0 0 0 0 0 0 0 0 0 0 0 0 1.2 1.2 1.2 1.2 1.2 1.2 0 2 1 2 2 2 3 2 4 2
H(1A) 0.86(3) 0 0 0 0.12(3) 0.01(4) 0 0 0 0 0 0 0 0 0 0 0 0 0 0 0 0 0 0 0 0 1.2 1.2 1.2 1.2 1.2 1.2 0 2 1 2 2 2 3 2 4 2
H(1B) 0.79(3) 0 0 0 0.20(3) 0.01(4) 0 0 0 0 0 0 0 0 0 0 0 0 0 0 0 0 0 0 0 0 1.2 1.2 1.2 1.2 1.2 1.2 0 2 1 2 2 2 3 2 4 2
H(4) 0.85(4) 0 0 0 0.24(3) 0.01(4) 0 0 0 0 0 0 0 0 0 0 0 0 0 0 0 0 0 0 0 0 1.2 1.2 1.2 1.2 1.2 1.2 0 2 1 2 2 2 3 2 4 2
H(5) 0.78(3) 0 0 0 0.13(3) -0.05(4) 0 0 0 0 0 0 0 0 0 0 0 0 0 0 0 0 0 0 0 0 1.2 1.2 1.2 1.2 1.2 1.2 0 2 1 2 2 2 3 2 4 2
H(7) 0.96(3) 0 0 0 0.17(3) 0.03(4) 0 0 0 0 0 0 0 0 0 0 0 0 0 0 0 0 0 0 0 0 1.2 1.2 1.2 1.2 1.2 1.2 0 2 1 2 2 2 3 2 4 2

loop_
_atom_site_aniso_label
_atom_site_aniso_U_11
_atom_site_aniso_U_22
_atom_site_aniso_U_33
_atom_site_aniso_U_23
_atom_site_aniso_U_13
_atom_site_aniso_U_12
CL(1) 0.01221(3) 0.01347(3) 0.02055(4) -0.00077(3) -0.00332(3) -0.00002(3)
O(1) 0.01341(15) 0.01152(15) 0.01374(16) 0.00022(13) -0.00138(15) -0.00175(13)
O(2) 0.01639(17) 0.01092(15) 0.01520(17) 0.00156(13) -0.00230(16) -0.00061(14)
O(3) 0.01928(19) 0.01582(18) 0.01621(19) -0.00038(15) 0.00337(17) 0.00595(16)
O(4) 0.01149(15) 0.01771(19) 0.0187(2) 0.00509(16) -0.00029(17) 0.00224(14)
N(1) 0.01091(13) 0.01230(15) 0.01244(15) 0.00291(12) 0.00222(13) 0.00211(12)
N(2) 0.01496(17) 0.01254(16) 0.01826(19) -0.00254(15) 0.00134(16) 0.00317(14)
N(3) 0.01019(12) 0.01049(13) 0.01068(14) -0.00082(11) 0.00023(12) 0.00081(11)
C(1) 0.01327(14) 0.01190(15) 0.01436(16) 0.00100(12) -0.00102(14) 0.00038(13)
C(2) 0.01099(13) 0.01030(14) 0.01056(14) -0.00031(11) 0.00083(12) 0.00020(11)
C(3) 0.01121(14) 0.01045(14) 0.01191(15) -0.00106(12) 0.00157(13) 0.00042(11)
C(4) 0.01416(15) 0.01361(16) 0.01255(16) -0.00310(13) 0.00026(14) 0.00034(13)
C(5) 0.01248(14) 0.01415(15) 0.01112(15) -0.00120(12) -0.00071(13) 0.00025(12)
C(6) 0.00986(12) 0.01139(14) 0.01007(14) 0.00054(11) 0.00111(12) 0.00076(11)
C(7) 0.01026(12) 0.01075(13) 0.00990(13) -0.00057(11) 0.00061(12) 0.00090(11)
H(1O) 0.02573 0.022366 0.021788 0.001909 -0.0046 -0.001568
H(2A) 0.026528 0.022993 0.023055 -0.006117 0.000524 0.001683
H(2B) 0.023146 0.027905 0.022497 -0.00219 -0.00659 0.002723
H(1A) 0.028408 0.033101 0.023571 0.003174 0.003727 -0.004227
H(1B) 0.026421 0.023024 0.036408 -0.005223 0.003248 0.004286
H(4) 0.028894 0.024448 0.022643 -0.007151 -0.001069 0.002017
H(5) 0.022992 0.03102 0.024027 -0.001375 -0.006779 0.004346
H(7) 0.03221 0.025311 0.023091 -0.007674 0.001274 0.002826

loop_
_atom_site_label
_atom_site_fract_x
_atom_site_fract_y
_atom_site_fract_z
_atom_site_U_iso_or_equiv
_atom_site_occupancy
_atom_site_symmetry_multiplicity
CL(1) 0.84791 0.814180(4) 0.976581 0.017 1 4
O(1) 1.50648(12) 0.90270(2) 1.21382(7) 0.014 1 4
O(2) 1.37684(13) 0.80387(2) 1.21803(7) 0.015 1 4
O(3) 2.05044(14) 0.47798(3) 0.95125(7) 0.017 1 4
O(4) 2.31279(12) 0.51608(3) 1.15397(7) 0.017 1 4
N(1) 2.09524(10) 0.51575(2) 1.05216(6) 0.012 1 4
N(2) 1.31358(12) 0.70374(2) 1.00050(7) 0.016 1 4
N(3) 1.45941(10) 0.612296(19) 0.91973(5) 0.011 1 4
C(1) 1.09582(11) 0.87460(2) 1.03952(6) 0.014 1 4
C(2) 1.34241(9) 0.856116(19) 1.16704(5) 0.011 1 4
C(3) 1.50120(10) 0.657695(19) 1.02214(5) 0.011 1 4
C(4) 1.73786(11) 0.65537(2) 1.14784(6) 0.014 1 4
C(5) 1.93083(10) 0.60823(2) 1.16054(6) 0.013 1 4
C(6) 1.88653(9) 0.56356(2) 1.04907(5) 0.011 1 4
C(7) 1.64839(9) 0.566303(19) 0.93222(5) 0.011 1 4
H(1O) 1.66213 0.892389 1.305784 0.025 1 4
H(2A) 1.321166 0.735558 1.079961 0.025 1 4
H(2B) 1.158455 0.705868 0.905618 0.027 1 4
H(1A) 1.18135 0.890157 0.948118 0.029 1 4
H(1B) 0.982684 0.91314 1.073703 0.029 1 4
H(4) 1.764921 0.690342 1.232279 0.027 1 4
H(5) 2.113191 0.605505 1.254692 0.028 1 4
H(7) 1.613462 0.530607 0.84922 0.028 1 4

loop_
_atom_type_symbol
_atom_type_description
_atom_type_scat_dispersion_real
_atom_type_scat_dispersion_imag
_atom_type_scat_source
C C 0.0033 0.0016 'International Tables Vol C Tables 4.2.6.8 and 6.1.1.4'
H H 0.0000 0.0000 'International Tables Vol C Tables 4.2.6.8 and 6.1.1.4'
N N 0.0061 0.0033 'International Tables Vol C Tables 4.2.6.8 and 6.1.1.4'
O O 0.0106 0.0060 'International Tables Vol C Tables 4.2.6.8 and 6.1.1.4'
B B 0.0013 0.0007 'International Tables Vol C Tables 4.2.6.8 and 6.1.1.4'

loop_
_geom_angle_atom_site_label_1
_geom_angle_atom_site_label_2
_geom_angle_atom_site_label_3
_geom_angle
_geom_angle_site_symmetry_1
_geom_angle_site_symmetry_2
_geom_angle_site_symmetry_3
_geom_angle_publ_flag
C(2) O(1) H(1O) 112.00(5) 1_555 1_555 1_555 yes
O(3) N(1) O(4) 123.56(5) 1_555 1_555 1_555 yes
O(3) N(1) C(6) 118.51(5) 1_555 1_555 1_555 yes
O(4) N(1) C(6) 117.90(5) 1_555 1_555 1_555 yes
C(3) N(2) H(2A) 120.28(5) 1_555 1_555 1_555 yes
C(3) N(2) H(2B) 119.70(5) 1_555 1_555 1_555 yes
H(2A) N(2) H(2B) 119.98(5) 1_555 1_555 1_555 yes
C(3) N(3) C(7) 120.25(4) 1_555 1_555 1_555 yes
C(2) C(1) H(1A) 108.99(4) 1_555 1_555 1_555 yes
C(2) C(1) H(1B) 108.94(4) 1_555 1_555 1_555 yes
H(1A) C(1) H(1B) 107.68(4) 1_555 1_555 1_555 yes
O(1) C(2) O(2) 125.55(5) 1_555 1_555 1_555 yes
O(1) C(2) C(1) 110.67(4) 1_555 1_555 1_555 yes
O(2) C(2) C(1) 123.77(4) 1_555 1_555 1_555 yes
N(2) C(3) N(3) 117.64(4) 1_555 1_555 1_555 yes
N(2) C(3) C(4) 121.88(4) 1_555 1_555 1_555 yes
N(3) C(3) C(4) 120.47(4) 1_555 1_555 1_555 yes
C(3) C(4) C(5) 119.12(4) 1_555 1_555 1_555 yes
C(3) C(4) H(4) 120.42(4) 1_555 1_555 1_555 yes
C(5) C(4) H(4) 120.45(4) 1_555 1_555 1_555 yes
C(4) C(5) C(6) 118.62(4) 1_555 1_555 1_555 yes
C(4) C(5) H(5) 120.62(4) 1_555 1_555 1_555 yes
C(6) C(5) H(5) 120.76(4) 1_555 1_555 1_555 yes
N(1) C(6) C(5) 120.50(4) 1_555 1_555 1_555 yes
N(1) C(6) C(7) 119.16(4) 1_555 1_555 1_555 yes
C(5) C(6) C(7) 120.29(4) 1_555 1_555 1_555 yes
N(3) C(7) C(6) 121.14(4) 1_555 1_555 1_555 yes
N(3) C(7) H(7) 119.49(4) 1_555 1_555 1_555 yes
C(6) C(7) H(7) 119.37(4) 1_555 1_555 1_555 yes

loop_
_geom_bond_atom_site_label_1
_geom_bond_atom_site_label_2
_geom_bond_distance
_geom_bond_site_symmetry_1
_geom_bond_site_symmetry_2
_geom_bond_publ_flag
O(1) C(2) 1.2947(6) 1_555 1_555 yes
O(1) H(1O) 1.0180(5) 1_555 1_555 yes
O(2) C(2) 1.2295(6) 1_555 1_555 yes
O(3) N(1) 1.2310(7) 1_555 1_555 yes
O(4) N(1) 1.2310(7) 1_555 1_555 yes
N(1) C(6) 1.4432(6) 1_555 1_555 yes
N(2) C(3) 1.3320(6) 1_555 1_555 yes
N(2) H(2A) 1.0109(6) 1_555 1_555 yes
N(2) H(2B) 1.0113(6) 1_555 1_555 yes
N(3) C(3) 1.3574(6) 1_555 1_555 yes
N(3) C(7) 1.3396(6) 1_555 1_555 yes
C(1) C(2) 1.5168(6) 1_555 1_555 yes
C(1) H(1A) 1.0912(6) 1_555 1_555 yes
C(1) H(1B) 1.0912(5) 1_555 1_555 yes
C(3) C(4) 1.4237(6) 1_555 1_555 yes
C(4) C(5) 1.3707(7) 1_555 1_555 yes
C(4) H(4) 1.0823(5) 1_555 1_555 yes
C(5) C(6) 1.4041(6) 1_555 1_555 yes
C(5) H(5) 1.0822(5) 1_555 1_555 yes
C(6) C(7) 1.3780(5) 1_555 1_555 yes
C(7) H(7) 1.0827(4) 1_555 1_555 yes

loop_
_geom_torsion_atom_site_label_1
_geom_torsion_atom_site_label_2
_geom_torsion_atom_site_label_3
_geom_torsion_atom_site_label_4
_geom_torsion
_geom_torsion_site_symmetry_1
_geom_torsion_site_symmetry_2
_geom_torsion_site_symmetry_3
_geom_torsion_site_symmetry_4
_geom_torsion_publ_flag
H(1O) O(1) C(2) O(2) -5.19(5) 1_555 1_555 1_555 1_555 yes
H(1O) O(1) C(2) C(1) 174.35(7) 1_555 1_555 1_555 1_555 yes
O(3) N(1) C(6) C(5) -178.96(7) 1_555 1_555 1_555 1_555 yes
O(3) N(1) C(6) C(7) -1.52(5) 1_555 1_555 1_555 1_555 yes
O(4) N(1) C(6) C(5) -0.92(5) 1_555 1_555 1_555 1_555 yes
O(4) N(1) C(6) C(7) 176.52(7) 1_555 1_555 1_555 1_555 yes
H(2A) N(2) C(3) N(3) 172.02(8) 1_555 1_555 1_555 1_555 yes
H(2A) N(2) C(3) C(4) -7.79(5) 1_555 1_555 1_555 1_555 yes
H(2B) N(2) C(3) N(3) -5.67(5) 1_555 1_555 1_555 1_555 yes
H(2B) N(2) C(3) C(4) 174.52(8) 1_555 1_555 1_555 1_555 yes
C(7) N(3) C(3) N(2) 176.93(7) 1_555 1_555 1_555 1_555 yes
C(7) N(3) C(3) C(4) -3.26(4) 1_555 1_555 1_555 1_555 yes
C(3) N(3) C(7) C(6) 0.65(4) 1_555 1_555 1_555 1_555 yes
C(3) N(3) C(7) H(7) -179.45(7) 1_555 1_555 1_555 1_555 yes
H(1A) C(1) C(2) O(1) 62.36(5) 1_555 1_555 1_555 1_555 yes
H(1A) C(1) C(2) O(2) -118.09(6) 1_555 1_555 1_555 1_555 yes
H(1B) C(1) C(2) O(1) -54.87(5) 1_555 1_555 1_555 1_555 yes
H(1B) C(1) C(2) O(2) 124.68(7) 1_555 1_555 1_555 1_555 yes
N(2) C(3) C(4) C(5) -177.05(7) 1_555 1_555 1_555 1_555 yes
N(2) C(3) C(4) H(4) 2.99(5) 1_555 1_555 1_555 1_555 yes
N(3) C(3) C(4) C(5) 3.14(5) 1_555 1_555 1_555 1_555 yes
N(3) C(3) C(4) H(4) -176.82(7) 1_555 1_555 1_555 1_555 yes
C(3) C(4) C(5) C(6) -0.45(4) 1_555 1_555 1_555 1_555 yes
C(3) C(4) C(5) H(5) 179.69(7) 1_555 1_555 1_555 1_555 yes
H(4) C(4) C(5) C(6) 179.51(7) 1_555 1_555 1_555 1_555 yes
H(4) C(4) C(5) H(5) -0.35(4) 1_555 1_555 1_555 1_555 yes
C(4) C(5) C(6) N(1) 175.31(7) 1_555 1_555 1_555 1_555 yes
C(4) C(5) C(6) C(7) -2.10(4) 1_555 1_555 1_555 1_555 yes
H(5) C(5) C(6) N(1) -4.83(4) 1_555 1_555 1_555 1_555 yes
H(5) C(5) C(6) C(7) 177.76(7) 1_555 1_555 1_555 1_555 yes
N(1) C(6) C(7) N(3) -175.37(7) 1_555 1_555 1_555 1_555 yes
N(1) C(6) C(7) H(7) 4.73(4) 1_555 1_555 1_555 1_555 yes
C(5) C(6) C(7) N(3) 2.07(4) 1_555 1_555 1_555 1_555 yes
C(5) C(6) C(7) H(7) -177.83(7) 1_555 1_555 1_555 1_555 yes
